data_7204152
loop_
_publ_author_name
'Suzuki, Takanori'
'Ono, Kazunori'
'Kawai, Hidetoshi'
'Tsuji, Takashi'

_publ_section_title
;
 Low-temperature X-ray structural analysis of propanedinitrile
 derivatives substituted with a bis(4-dimethylaminophenyl)methyl group:
 the origin of elongation of the donor--acceptor substituted C--C
 bond&#x2020;
;
_journal_issue 9
_journal_name_full 'Journal of the Chemical Society, Perkin Transactions 2'
_journal_page_first 1798
_journal_paper_doi 10.1039/b103269k
_journal_year 2001
_chemical_formula_moiety 'C20 H20 N4 '
_chemical_formula_sum 'C20 H20 N4'
_chemical_formula_weight 316.40
_space_group_IT_number 15
_symmetry_cell_setting monoclinic
_symmetry_Int_Tables_number 15
_symmetry_space_group_name_Hall '-C 2yc'
_symmetry_space_group_name_H-M 'C 1 2/c 1'
_audit_creation_date 'Thu Oct  5 17:10:12 2000'
_audit_creation_method 'by teXsan'
_cell_angle_alpha 90
_cell_angle_beta 98.440(2)
_cell_angle_gamma 90
_cell_formula_units_Z 4
_cell_length_a 11.804(3)
_cell_length_b 9.299(2)
_cell_length_c 15.358(1)
_cell_measurement_temperature 123.2
_cell_volume 1667.5(6)
_computing_data_reduction 'teXsan Ver. 1.10'
_computing_publication_material 'teXsan Ver. 1.10'
_computing_structure_refinement 'teXsan Ver. 1.10'
_computing_structure_solution SIR92
_diffrn_measured_fraction_theta_full 0.9426
_diffrn_measured_fraction_theta_max 0.9426
_diffrn_measurement_device_type 'Rigaku/MSC Mercury CCD'
_diffrn_measurement_method \w
_diffrn_radiation_type 'Mo K\a'
_diffrn_radiation_wavelength 0.7107
_diffrn_reflns_av_R_equivalents 0.016
_diffrn_reflns_limit_h_max 15
_diffrn_reflns_limit_h_min 0
_diffrn_reflns_limit_k_max 12
_diffrn_reflns_limit_k_min 0
_diffrn_reflns_limit_l_max 18
_diffrn_reflns_limit_l_min -19
_diffrn_reflns_number 4945
_diffrn_reflns_theta_full 27.88
_diffrn_reflns_theta_max 27.88
_exptl_absorpt_coefficient_mu 0.077
_exptl_absorpt_correction_type none
_exptl_crystal_colour red
_exptl_crystal_density_diffrn 1.260
_exptl_crystal_density_method 'not measured'
_exptl_crystal_description plate
_exptl_crystal_size_max 0.300
_exptl_crystal_size_mid 0.300
_exptl_crystal_size_min 0.150
_refine_diff_density_max 0.21
_refine_diff_density_min -0.19
_refine_ls_extinction_method none
_refine_ls_goodness_of_fit_ref 1.947
_refine_ls_hydrogen_treatment noref
_refine_ls_number_parameters 110
_refine_ls_number_reflns 1342
_refine_ls_R_factor_gt 0.0475
_refine_ls_shift/su_max 0.0002
_refine_ls_structure_factor_coef F
_refine_ls_weighting_details 'w = 1/[\s^2^(Fo) + 0.00063|Fo|^2^]'
_refine_ls_weighting_scheme calc
_refine_ls_wR_factor_ref 0.0684
_reflns_number_gt 1342
_reflns_number_total 1873
_reflns_threshold_expression F^2^>3.0\s(F^2^)
_cod_data_source_file b103269k.txt
_cod_data_source_block Ar2C_C(CN)2_-150_degree
_cod_original_cell_volume 1667.5(5)
_cod_original_formula_sum 'C20 H20 N4 '
_cod_database_code 7204152

loop_
_symmetry_equiv_pos_as_xyz
x,y,z
-x,y,1/2-z
-x,-y,-z
x,-y,1/2+z
1/2+x,1/2+y,z
1/2-x,1/2+y,1/2-z
1/2-x,1/2-y,-z
1/2+x,1/2-y,1/2+z

loop_
_atom_site_label
_atom_site_type_symbol
_atom_site_fract_x
_atom_site_fract_y
_atom_site_fract_z
_atom_site_U_iso_or_equiv
_atom_site_adp_type
_atom_site_occupancy
_atom_site_calc_flag
_atom_site_refinement_flags
_atom_site_disorder_assembly
_atom_site_disorder_group
N(1) N 0.6627(1) 0.4349(2) 0.4791(1) 0.0310(4) Uani 1.00 d . . .
N(2) N 0.6341(2) -0.1896(2) 0.6710(1) 0.0346(4) Uani 1.00 d . . .
C(1) C 0.5000 0.1166(3) 0.7500 0.0248(6) Uani 1.00 d S . .
C(2) C 0.5000 -0.0332(3) 0.7500 0.0262(6) Uani 1.00 d S . .
C(3) C 0.5453(2) 0.1960(2) 0.6812(1) 0.0251(4) Uani 1.00 d . . .
C(4) C 0.5311(2) 0.1466(2) 0.5935(1) 0.0277(4) Uani 1.00 d . . .
C(5) C 0.5676(2) 0.2249(2) 0.5271(1) 0.0284(5) Uani 1.00 d . . .
C(6) C 0.6238(1) 0.3585(2) 0.5444(1) 0.0255(4) Uani 1.00 d . . .
C(7) C 0.6385(2) 0.4088(2) 0.6323(1) 0.0291(4) Uani 1.00 d . . .
C(8) C 0.6000(2) 0.3299(2) 0.6977(1) 0.0279(5) Uani 1.00 d . . .
C(9) C 0.6472(2) 0.3831(2) 0.3889(1) 0.0318(5) Uani 1.00 d . . .
C(10) C 0.7102(2) 0.5779(2) 0.4956(2) 0.0386(6) Uani 1.00 d . . .
C(11) C 0.5739(2) -0.1171(2) 0.7042(1) 0.0270(4) Uani 1.00 d . . .
H(1) H 0.4934 0.0548 0.5806 0.0227 Uiso 1.00 calc . . .
H(2) H 0.5505 0.1953 0.4625 0.0227 Uiso 1.00 calc . . .
H(3) H 0.6726 0.4874 0.6449 0.0227 Uiso 1.00 calc . . .
H(4) H 0.6139 0.3693 0.7565 0.0227 Uiso 1.00 calc . . .
H(5) H 0.6658 0.2823 0.3902 0.0227 Uiso 1.00 calc . . .
H(6) H 0.6984 0.4366 0.3522 0.0227 Uiso 1.00 calc . . .
H(7) H 0.5671 0.3999 0.3577 0.0227 Uiso 1.00 calc . . .
H(8) H 0.6616 0.6420 0.5246 0.0227 Uiso 1.00 calc . . .
H(9) H 0.7767 0.5781 0.5476 0.0227 Uiso 1.00 calc . . .
H(10) H 0.7531 0.6068 0.4490 0.0227 Uiso 1.00 calc . . .

loop_
_atom_site_aniso_label
_atom_site_aniso_U_11
_atom_site_aniso_U_22
_atom_site_aniso_U_33
_atom_site_aniso_U_12
_atom_site_aniso_U_13
_atom_site_aniso_U_23
N(1) 0.0369(9) 0.0225(8) 0.0355(9) -0.0032(7) 0.0110(7) 0.0004(6)
N(2) 0.0431(9) 0.0300(9) 0.0309(9) -0.0002(7) 0.0060(7) -0.0017(7)
C(1) 0.027(1) 0.023(1) 0.023(1) 0.0000 -0.0016(9) 0.0000
C(2) 0.035(1) 0.024(1) 0.019(1) 0.0000 0.0006(9) 0.0000
C(3) 0.0284(8) 0.0209(8) 0.0248(9) 0.0003(7) 0.0004(7) 0.0000(7)
C(4) 0.0355(10) 0.0195(8) 0.0257(9) -0.0042(7) -0.0032(7) 0.0010(7)
C(5) 0.0350(9) 0.0236(9) 0.0248(9) -0.0031(7) -0.0019(7) -0.0001(7)
C(6) 0.0243(8) 0.0197(8) 0.0323(9) 0.0022(6) 0.0034(7) 0.0016(7)
C(7) 0.0270(8) 0.0207(8) 0.040(1) -0.0043(7) 0.0059(7) -0.0071(7)
C(8) 0.0280(9) 0.0241(9) 0.0315(9) -0.0006(7) 0.0040(7) -0.0058(7)
C(9) 0.0333(10) 0.030(1) 0.033(1) 0.0005(8) 0.0049(8) 0.0069(8)
C(10) 0.043(1) 0.0246(10) 0.053(1) -0.0083(8) 0.0230(10) -0.0046(9)
C(11) 0.0356(10) 0.0224(9) 0.0216(8) -0.0033(7) -0.0001(7) 0.0005(6)

loop_
_atom_type_symbol
_atom_type_description
_atom_type_scat_dispersion_real
_atom_type_scat_dispersion_imag
_atom_type_scat_source
C C 0.003 0.002
;International Tables for Crystallography
(1992, Vol. C, Tables 4.2.6.8 and 6.1.1.1)
;
H H 0.000 0.000
;International Tables for Crystallography
(1992, Vol. C, Table 6.1.1.2)
;
N N 0.006 0.003
;International Tables for Crystallography
(1992, Vol. C, Tables 4.2.6.8 and 6.1.1.1)
;

loop_
_geom_angle_atom_site_label_1
_geom_angle_atom_site_label_2
_geom_angle_atom_site_label_3
_geom_angle
_geom_angle_site_symmetry_1
_geom_angle_site_symmetry_2
_geom_angle_site_symmetry_3
_geom_angle_publ_flag
C(6) N(1) C(9) 121.4(2) . 1_555 1_555 yes
C(6) N(1) C(10) 120.8(2) . 1_555 1_555 yes
C(9) N(1) C(10) 117.5(2) . 1_555 1_555 yes
C(2) C(1) C(3) 120.5(1) . 1_555 1_555 yes
C(2) C(1) C(3) 120.5(1) . 1_555 2_656 yes
C(3) C(1) C(3) 118.9(2) . 1_555 2_656 yes
C(1) C(2) C(11) 123.1(1) . 1_555 1_555 yes
C(1) C(2) C(11) 123.1(1) . 1_555 2_656 yes
C(11) C(2) C(11) 113.8(2) . 1_555 2_656 yes
C(1) C(3) C(4) 121.6(2) . 1_555 1_555 yes
C(1) C(3) C(8) 121.8(2) . 1_555 1_555 yes
C(4) C(3) C(8) 116.6(2) . 1_555 1_555 yes
C(3) C(4) C(5) 122.1(2) . 1_555 1_555 yes
C(4) C(5) C(6) 121.0(2) . 1_555 1_555 yes
N(1) C(6) C(5) 121.3(2) . 1_555 1_555 yes
N(1) C(6) C(7) 121.5(2) . 1_555 1_555 yes
C(5) C(6) C(7) 117.2(2) . 1_555 1_555 yes
C(6) C(7) C(8) 120.9(2) . 1_555 1_555 yes
C(3) C(8) C(7) 122.2(2) . 1_555 1_555 yes
N(2) C(11) C(2) 176.5(2) . 1_555 1_555 yes

loop_
_geom_bond_atom_site_label_1
_geom_bond_atom_site_label_2
_geom_bond_distance
_geom_bond_site_symmetry_1
_geom_bond_site_symmetry_2
_geom_bond_publ_flag
N(1) C(6) 1.362(2) . . yes
N(1) C(9) 1.453(2) . . yes
N(1) C(10) 1.451(3) . . yes
N(2) C(11) 1.151(3) . . yes
C(1) C(2) 1.392(4) . . yes
C(1) C(3) 1.454(2) . . yes
C(1) C(3) 1.454(2) . 2_656 yes
C(2) C(11) 1.430(2) . . yes
C(2) C(11) 1.430(2) . 2_656 yes
C(3) C(4) 1.409(2) . . yes
C(3) C(8) 1.408(3) . . yes
C(4) C(5) 1.374(3) . . yes
C(5) C(6) 1.415(3) . . yes
C(6) C(7) 1.415(3) . . yes
C(7) C(8) 1.374(3) . . yes

loop_
_geom_contact_atom_site_label_1
_geom_contact_atom_site_label_2
_geom_contact_distance
_geom_contact_site_symmetry_1
_geom_contact_site_symmetry_2
_geom_contact_publ_flag
N(1) C(5) 3.527(3) . 7_656 ?
N(2) C(8) 3.477(3) . 6_646 ?
N(2) C(10) 3.519(3) . 7_656 ?
N(2) C(5) 3.592(2) . 3_656 ?
C(5) C(9) 3.568(3) . 7_656 ?
C(6) C(9) 3.548(3) . 7_656 ?
C(10) C(10) 3.332(4) . 7_666 ?

loop_
_geom_torsion_atom_site_label_1
_geom_torsion_atom_site_label_2
_geom_torsion_atom_site_label_3
_geom_torsion_atom_site_label_4
_geom_torsion
_geom_torsion_site_symmetry_1
_geom_torsion_site_symmetry_2
_geom_torsion_site_symmetry_3
_geom_torsion_site_symmetry_4
_geom_torsion_publ_flag
N(1) C(6) C(5) C(4) 178.3(2) 1_555 1_555 1_555 1_555 yes
N(1) C(6) C(7) C(8) -179.2(2) 1_555 1_555 1_555 1_555 yes
N(2) C(11) C(2) C(1) 140(3) 1_555 1_555 1_555 1_555 yes
N(2) C(11) C(2) C(11) -39(3) 1_555 1_555 1_555 2_656 yes
C(1) C(3) C(4) C(5) 176.1(2) 1_555 1_555 1_555 1_555 yes
C(1) C(3) C(8) C(7) -177.0(2) 1_555 1_555 1_555 1_555 yes
C(1) C(3) C(8) C(7) -177.0(2) 1_555 2_656 2_656 2_656 yes
C(2) C(1) C(3) C(4) 36.2(2) 1_555 1_555 1_555 1_555 yes
C(2) C(1) C(3) C(8) -147.4(1) 1_555 1_555 1_555 1_555 yes
C(2) C(1) C(3) C(4) 36.2(2) 1_555 1_555 2_656 2_656 yes
C(2) C(1) C(3) C(8) -147.4(1) 1_555 1_555 2_656 2_656 yes
C(3) C(1) C(2) C(11) 21.1(1) 1_555 1_555 1_555 1_555 yes
C(3) C(1) C(2) C(11) -158.9(1) 1_555 1_555 1_555 2_656 yes
C(3) C(1) C(3) C(4) -143.8(2) 1_555 1_555 2_656 2_656 yes
C(3) C(1) C(3) C(8) 32.6(1) 1_555 1_555 2_656 2_656 yes
C(3) C(4) C(5) C(6) 1.3(3) 1_555 1_555 1_555 1_555 yes
C(3) C(8) C(7) C(6) 0.5(3) 1_555 1_555 1_555 1_555 yes
C(4) C(3) C(8) C(7) -0.4(3) 1_555 1_555 1_555 1_555 yes
C(4) C(5) C(6) C(7) -1.2(3) 1_555 1_555 1_555 1_555 yes
C(5) C(4) C(3) C(8) -0.5(3) 1_555 1_555 1_555 1_555 yes
C(5) C(6) N(1) C(9) 0.6(3) 1_555 1_555 1_555 1_555 yes
C(5) C(6) N(1) C(10) 173.9(2) 1_555 1_555 1_555 1_555 yes
C(5) C(6) C(7) C(8) 0.3(3) 1_555 1_555 1_555 1_555 yes
C(7) C(6) N(1) C(9) -179.9(2) 1_555 1_555 1_555 1_555 yes
C(7) C(6) N(1) C(10) -6.5(3) 1_555 1_555 1_555 1_555 yes
